data_4300764
loop_
_publ_author_name
'Shengming Liu'
'Christine E. Plecnik'
'Edward A. Meyers'
'Sheldon G. Shore'

_publ_section_title
;
Two Distinct Ln(III)-Cu(I) Cyanide Extended Arrays: Structures and
Synthetic Methodology for Inclusion and Layer Complexes
;
_journal_name_full 'Inorganic Chemistry'
_journal_page_first 282
_journal_page_last 292
_journal_paper_doi 10.1021/ic040113+
_journal_volume 44
_journal_year 2005
_chemical_formula_sum 'C39 H70 Cu6 Gd N19 O10'
_chemical_formula_weight 1503.63
_space_group_IT_number 14
_symmetry_cell_setting monoclinic
_symmetry_space_group_name_Hall '-P 2ybc'
_symmetry_space_group_name_H-M 'P 1 21/c 1'
_cell_angle_alpha 90.00
_cell_angle_beta 101.910(10)
_cell_angle_gamma 90.00
_cell_formula_units_Z 4
_cell_length_a 15.0699(10)
_cell_length_b 15.7002(10)
_cell_length_c 27.2480(10)
_cell_measurement_temperature 150(2)
_cell_volume 6308.1(6)
_diffrn_ambient_temperature 150(2)
_exptl_crystal_density_diffrn 1.583
_cod_depositor_comments
;
The following automatic conversions were performed:
'_symmetry_cell_setting' value 'Monoclinic' changed to 'monoclinic'
according to '/home/saulius/struct/CIF-dictionaries/cif_core.dic'
dictionary named 'cif_core.dic' version 2.4.1 from 2010-06-29.

Automatic conversion script
Id: cif_fix_enum 1527 2010-12-29 10:47:43Z saulius 
;
_cod_original_sg_symbol_H-M 'P 21/c'
_cod_database_code 4300764

loop_
_symmetry_equiv_pos_as_xyz
'x, y, z'
'-x, y+1/2, -z+1/2'
'-x, -y, -z'
'x, -y-1/2, z-1/2'

loop_
_atom_site_label
_atom_site_type_symbol
_atom_site_fract_x
_atom_site_fract_y
_atom_site_fract_z
_atom_site_U_iso_or_equiv
_atom_site_adp_type
_atom_site_occupancy
_atom_site_symmetry_multiplicity
_atom_site_calc_flag
_atom_site_refinement_flags
_atom_site_disorder_assembly
_atom_site_disorder_group
Gd1 Gd 0.281565(16) 0.383061(16) 0.372685(9) 0.02501(9) Uani 1 1 d . . .
O1 O 0.1320(2) 0.3444(3) 0.38256(13) 0.0437(10) Uani 1 1 d . . .
C1 C 0.0561(4) 0.3401(3) 0.35485(19) 0.0336(13) Uani 1 1 d . . .
H1 H 0.0478 0.3667 0.3229 0.040 Uiso 1 1 calc . . .
N1 N -0.0135(3) 0.3012(3) 0.36655(15) 0.0341(11) Uani 1 1 d . . .
C1A C -0.0059(5) 0.2594(6) 0.4147(2) 0.092(3) Uani 1 1 d . . .
H1A1 H -0.0640 0.2327 0.4164 0.138 Uiso 1 1 calc . . .
H1A2 H 0.0098 0.3015 0.4416 0.138 Uiso 1 1 calc . . .
H1A3 H 0.0415 0.2157 0.4185 0.138 Uiso 1 1 calc . . .
C1B C -0.1007(4) 0.2967(4) 0.3327(2) 0.0420(15) Uani 1 1 d . . .
H1B1 H -0.1429 0.2644 0.3485 0.063 Uiso 1 1 calc . . .
H1B2 H -0.0941 0.2682 0.3017 0.063 Uiso 1 1 calc . . .
H1B3 H -0.1242 0.3544 0.3250 0.063 Uiso 1 1 calc . . .
O2 O 0.2876(2) 0.3429(2) 0.45720(12) 0.0326(8) Uani 1 1 d . . .
C2 C 0.2834(3) 0.2725(4) 0.47790(18) 0.0308(13) Uani 1 1 d . . .
H2 H 0.3109 0.2251 0.4652 0.037 Uiso 1 1 calc . . .
N2 N 0.2437(3) 0.2587(3) 0.51613(15) 0.0298(10) Uani 1 1 d . . .
C2A C 0.1959(4) 0.3274(4) 0.5358(2) 0.0485(16) Uani 1 1 d . . .
H2A1 H 0.1706 0.3059 0.5638 0.073 Uiso 1 1 calc . . .
H2A2 H 0.1467 0.3484 0.5093 0.073 Uiso 1 1 calc . . .
H2A3 H 0.2383 0.3739 0.5476 0.073 Uiso 1 1 calc . . .
C2B C 0.2468(4) 0.1763(4) 0.54095(19) 0.0417(15) Uani 1 1 d . . .
H2B1 H 0.2130 0.1794 0.5680 0.063 Uiso 1 1 calc . . .
H2B2 H 0.3100 0.1610 0.5549 0.063 Uiso 1 1 calc . . .
H2B3 H 0.2194 0.1330 0.5166 0.063 Uiso 1 1 calc . . .
O3 O 0.2106(2) 0.5083(2) 0.39595(13) 0.0350(9) Uani 1 1 d . . .
C3 C 0.1618(4) 0.5210(3) 0.4266(2) 0.0362(13) Uani 1 1 d . . .
H3 H 0.1750 0.4896 0.4571 0.043 Uiso 1 1 calc . . .
N3 N 0.0935(3) 0.5740(3) 0.42049(16) 0.0345(11) Uani 1 1 d . . .
C3A C 0.0718(4) 0.6261(4) 0.3752(2) 0.0590(18) Uani 1 1 d . . .
H3A1 H 0.0196 0.6624 0.3767 0.088 Uiso 1 1 calc . . .
H3A2 H 0.0573 0.5890 0.3457 0.088 Uiso 1 1 calc . . .
H3A3 H 0.1241 0.6618 0.3728 0.088 Uiso 1 1 calc . . .
C3B C 0.0393(4) 0.5868(4) 0.4579(3) 0.0584(19) Uani 1 1 d . . .
H3B1 H -0.0074 0.6298 0.4460 0.088 Uiso 1 1 calc . . .
H3B2 H 0.0783 0.6063 0.4892 0.088 Uiso 1 1 calc . . .
H3B3 H 0.0102 0.5330 0.4638 0.088 Uiso 1 1 calc . . .
O4 O 0.4084(2) 0.4559(2) 0.42006(13) 0.0359(9) Uani 1 1 d . . .
C4 C 0.4194(3) 0.5335(4) 0.43038(18) 0.0329(13) Uani 1 1 d . . .
H4 H 0.3670 0.5676 0.4292 0.040 Uiso 1 1 calc . . .
N4 N 0.4987(3) 0.5704(3) 0.44260(15) 0.0295(10) Uani 1 1 d . . .
C4A C 0.5826(4) 0.5250(4) 0.4434(2) 0.0454(15) Uani 1 1 d . . .
H4A1 H 0.6339 0.5638 0.4535 0.068 Uiso 1 1 calc . . .
H4A2 H 0.5827 0.5025 0.4098 0.068 Uiso 1 1 calc . . .
H4A3 H 0.5878 0.4777 0.4673 0.068 Uiso 1 1 calc . . .
C4B C 0.5069(4) 0.6603(4) 0.4558(3) 0.0578(18) Uani 1 1 d . . .
H4B1 H 0.5710 0.6766 0.4631 0.087 Uiso 1 1 calc . . .
H4B2 H 0.4811 0.6704 0.4855 0.087 Uiso 1 1 calc . . .
H4B3 H 0.4741 0.6944 0.4277 0.087 Uiso 1 1 calc . . .
O5 O 0.3104(3) 0.4979(2) 0.32021(13) 0.0412(9) Uani 1 1 d . . .
C5 C 0.2729(4) 0.5646(4) 0.30157(19) 0.0361(13) Uani 1 1 d . . .
H5 H 0.2103 0.5716 0.3017 0.043 Uiso 1 1 calc . . .
N5 N 0.3130(3) 0.6251(3) 0.28198(16) 0.0362(11) Uani 1 1 d . . .
C5A C 0.4081(4) 0.6173(4) 0.2800(3) 0.0537(17) Uani 1 1 d . . .
H5A1 H 0.4268 0.6672 0.2630 0.081 Uiso 1 1 calc . . .
H5A2 H 0.4171 0.5657 0.2615 0.081 Uiso 1 1 calc . . .
H5A3 H 0.4445 0.6138 0.3142 0.081 Uiso 1 1 calc . . .
C5B C 0.2630(4) 0.6987(3) 0.2581(2) 0.0424(14) Uani 1 1 d . . .
H5B1 H 0.3046 0.7371 0.2457 0.064 Uiso 1 1 calc . . .
H5B2 H 0.2352 0.7288 0.2826 0.064 Uiso 1 1 calc . . .
H5B3 H 0.2156 0.6796 0.2301 0.064 Uiso 1 1 calc . . .
O6 O 0.4077(2) 0.3407(2) 0.33678(13) 0.0389(9) Uani 1 1 d . . .
C6 C 0.4501(5) 0.3792(4) 0.3080(3) 0.0602(19) Uani 1 1 d . . .
H6 H 0.4181 0.4211 0.2862 0.072 Uiso 1 1 calc . . .
N6 N 0.5345(3) 0.3654(3) 0.30630(16) 0.0374(12) Uani 1 1 d . . .
C6A C 0.5806(5) 0.4165(4) 0.2740(3) 0.073(2) Uani 1 1 d . . .
H6A1 H 0.6430 0.3960 0.2771 0.110 Uiso 1 1 calc . . .
H6A2 H 0.5816 0.4764 0.2842 0.110 Uiso 1 1 calc . . .
H6A3 H 0.5482 0.4112 0.2390 0.110 Uiso 1 1 calc . . .
C6B C 0.5878(5) 0.3077(6) 0.3385(3) 0.101(3) Uani 1 1 d . . .
H6B1 H 0.6487 0.3057 0.3311 0.152 Uiso 1 1 calc . . .
H6B2 H 0.5602 0.2510 0.3338 0.152 Uiso 1 1 calc . . .
H6B3 H 0.5921 0.3259 0.3733 0.152 Uiso 1 1 calc . . .
O7 O 0.1992(2) 0.3460(3) 0.29345(13) 0.0492(11) Uani 1 1 d . . .
C7 C 0.1907(4) 0.3490(4) 0.2469(2) 0.0381(14) Uani 1 1 d . . .
H7 H 0.2260 0.3891 0.2332 0.046 Uiso 1 1 calc . . .
N7 N 0.1356(3) 0.2997(3) 0.21632(15) 0.0321(10) Uani 1 1 d . . .
C7A C 0.0804(4) 0.2353(4) 0.2344(2) 0.0530(17) Uani 1 1 d . . .
H7A1 H 0.0430 0.2058 0.2058 0.080 Uiso 1 1 calc . . .
H7A2 H 0.0411 0.2628 0.2543 0.080 Uiso 1 1 calc . . .
H7A3 H 0.1200 0.1941 0.2554 0.080 Uiso 1 1 calc . . .
C7B C 0.1240(4) 0.3076(4) 0.1619(2) 0.0452(15) Uani 1 1 d . . .
H7B1 H 0.0803 0.2649 0.1455 0.068 Uiso 1 1 calc . . .
H7B2 H 0.1825 0.2983 0.1522 0.068 Uiso 1 1 calc . . .
H7B3 H 0.1016 0.3647 0.1514 0.068 Uiso 1 1 calc . . .
O8 O 0.2919(3) 0.2332(2) 0.37466(14) 0.0459(10) Uani 1 1 d . . .
C8 C 0.3186(5) 0.1783(4) 0.3481(2) 0.0497(16) Uani 1 1 d . . .
H8 H 0.3686 0.1923 0.3334 0.060 Uiso 1 1 calc . . .
N8 N 0.2829(3) 0.1031(3) 0.33909(16) 0.0420(12) Uani 1 1 d . . .
C8A C 0.3191(5) 0.0409(4) 0.3087(2) 0.062(2) Uani 1 1 d . . .
H8A1 H 0.2832 -0.0116 0.3064 0.094 Uiso 1 1 calc . . .
H8A2 H 0.3824 0.0284 0.3243 0.094 Uiso 1 1 calc . . .
H8A3 H 0.3160 0.0641 0.2750 0.094 Uiso 1 1 calc . . .
C8B C 0.2060(5) 0.0790(4) 0.3604(3) 0.067(2) Uani 1 1 d . . .
H8B1 H 0.1866 0.0212 0.3495 0.101 Uiso 1 1 calc . . .
H8B2 H 0.1559 0.1189 0.3489 0.101 Uiso 1 1 calc . . .
H8B3 H 0.2234 0.0807 0.3971 0.101 Uiso 1 1 calc . . .
Cu1 Cu 0.57534(5) 0.80776(5) 0.33408(3) 0.0472(2) Uani 1 1 d . . .
Cu2 Cu 0.76849(5) 1.06534(4) 0.34670(2) 0.03821(18) Uani 1 1 d . . .
Cu3 Cu 1.02864(4) 0.97536(4) 0.27385(3) 0.03948(18) Uani 1 1 d . . .
Cu4 Cu 0.26900(5) 0.80041(5) 0.37716(3) 0.04363(19) Uani 1 1 d . . .
Cu5 Cu 0.77550(5) 1.55546(5) 0.34387(3) 0.0447(2) Uani 1 1 d . . .
Cu6 Cu 0.75434(5) 1.31730(4) 0.45814(3) 0.04203(19) Uani 1 1 d . . .
N91 N 1.1025(3) 0.8824(3) 0.31175(19) 0.0441(12) Uani 1 1 d . . .
C91 C 0.1631(4) 0.8480(4) 0.3363(2) 0.0352(13) Uani 1 1 d . . .
N92 N 1.0884(4) 1.0048(3) 0.21997(19) 0.0538(14) Uani 1 1 d . . .
C92 C 0.8627(4) 1.5266(4) 0.3058(2) 0.0353(13) Uani 1 1 d . . .
N93 N 0.8717(3) 1.0466(3) 0.31491(17) 0.0404(12) Uani 1 1 d . . .
C93 C 0.9316(4) 1.0225(3) 0.29810(19) 0.0315(12) Uani 1 1 d . . .
N94 N 0.6816(4) 0.9715(4) 0.33062(18) 0.0573(15) Uani 1 1 d . . .
C94 C 0.6375(4) 0.9104(3) 0.3271(2) 0.0315(13) Uani 1 1 d . . .
N95 N 0.7542(3) 1.2159(3) 0.41473(18) 0.0442(12) Uani 1 1 d . . .
C95 C 0.7589(4) 1.1583(4) 0.3891(2) 0.0342(13) Uani 1 1 d . . .
N96 N 0.6407(4) 0.7021(4) 0.3285(2) 0.0583(15) Uani 1 1 d . . .
C96 C 0.6886(4) 0.6431(4) 0.3317(2) 0.0400(14) Uani 1 1 d . . .
N97 N 0.3897(4) 0.8125(3) 0.36185(18) 0.0555(14) Uani 1 1 d . . .
C97 C 0.4597(4) 0.8114(3) 0.3510(2) 0.0351(13) Uani 1 1 d . . .
N98 N 0.7794(4) 1.4788(4) 0.40094(19) 0.0552(14) Uani 1 1 d . . .
C98 C 0.7739(4) 1.4202(4) 0.4260(2) 0.0381(14) Uani 1 1 d . . .
N99 N 0.2664(3) 0.7379(3) 0.4383(2) 0.0527(13) Uani 1 1 d . . .
C99 C 0.7385(4) 1.2891(3) 0.5221(2) 0.0330(13) Uani 1 1 d . . .
O' O 0.0192(3) 0.1891(3) 0.53789(17) 0.0640(13) Uani 1 1 d . . .
C' C -0.0554(4) 0.1588(4) 0.5247(2) 0.0421(14) Uani 1 1 d . . .
H' H -0.1002 0.1938 0.5047 0.051 Uiso 1 1 calc . . .
N' N -0.0812(3) 0.0818(3) 0.53525(17) 0.0409(12) Uani 1 1 d . . .
C'A C -0.1742(5) 0.0544(5) 0.5191(3) 0.074(2) Uani 1 1 d . . .
H'A1 H -0.1803 -0.0043 0.5301 0.112 Uiso 1 1 calc . . .
H'A2 H -0.1915 0.0574 0.4824 0.112 Uiso 1 1 calc . . .
H'A3 H -0.2139 0.0917 0.5338 0.112 Uiso 1 1 calc . . .
C'B C -0.0180(5) 0.0258(4) 0.5680(3) 0.068(2) Uani 1 1 d . . .
H'B1 H -0.0474 -0.0290 0.5712 0.102 Uiso 1 1 calc . . .
H'B2 H 0.0002 0.0521 0.6012 0.102 Uiso 1 1 calc . . .
H'B3 H 0.0358 0.0167 0.5536 0.102 Uiso 1 1 calc . . .
O'' O 0.3647(3) 0.0664(3) 0.46933(16) 0.0618(12) Uani 1 1 d . . .
C'' C 0.4197(4) 0.0369(4) 0.4471(2) 0.0491(16) Uani 1 1 d . . .
H'' H 0.4041 -0.0156 0.4302 0.059 Uiso 1 1 calc . . .
N'' N 0.5013(3) 0.0709(3) 0.44384(18) 0.0498(13) Uani 1 1 d . . .
C''A C 0.5312(5) 0.1505(5) 0.4690(3) 0.083(2) Uani 1 1 d . . .
H''1 H 0.5912 0.1654 0.4629 0.125 Uiso 1 1 calc . . .
H''2 H 0.5348 0.1441 0.5051 0.125 Uiso 1 1 calc . . .
H''3 H 0.4879 0.1957 0.4559 0.125 Uiso 1 1 calc . . .
C''B C 0.5621(5) 0.0299(5) 0.4176(3) 0.073(2) Uani 1 1 d . . .
H''4 H 0.6163 0.0651 0.4195 0.109 Uiso 1 1 calc . . .
H''5 H 0.5321 0.0220 0.3824 0.109 Uiso 1 1 calc . . .
H''6 H 0.5795 -0.0258 0.4329 0.109 Uiso 1 1 calc . . .

loop_
_atom_site_aniso_label
_atom_site_aniso_U_11
_atom_site_aniso_U_22
_atom_site_aniso_U_33
_atom_site_aniso_U_23
_atom_site_aniso_U_13
_atom_site_aniso_U_12
Gd1 0.02164(14) 0.02456(15) 0.02953(15) -0.00200(12) 0.00689(10) -0.00408(11)
O1 0.023(2) 0.063(3) 0.045(2) -0.007(2) 0.0074(18) -0.0164(19)
C1 0.031(3) 0.029(3) 0.042(3) -0.005(3) 0.010(3) -0.008(3)
N1 0.023(2) 0.043(3) 0.036(3) 0.004(2) 0.006(2) -0.010(2)
C1A 0.044(4) 0.178(9) 0.051(4) 0.033(5) 0.000(3) -0.039(5)
C1B 0.030(3) 0.047(4) 0.049(3) 0.007(3) 0.006(3) -0.008(3)
O2 0.038(2) 0.031(2) 0.0284(19) -0.0012(18) 0.0057(16) -0.0063(18)
C2 0.024(3) 0.039(4) 0.027(3) -0.007(3) 0.000(2) -0.001(2)
N2 0.029(2) 0.029(3) 0.033(2) -0.005(2) 0.011(2) -0.002(2)
C2A 0.063(4) 0.043(4) 0.047(4) -0.001(3) 0.031(3) 0.009(3)
C2B 0.059(4) 0.035(4) 0.034(3) 0.006(3) 0.017(3) 0.005(3)
O3 0.030(2) 0.033(2) 0.047(2) -0.0014(18) 0.0171(18) 0.0068(17)
C3 0.035(3) 0.025(3) 0.048(3) 0.007(3) 0.009(3) 0.002(3)
N3 0.028(2) 0.028(3) 0.049(3) -0.004(2) 0.010(2) 0.002(2)
C3A 0.051(4) 0.053(4) 0.068(4) -0.001(4) 0.002(3) 0.022(3)
C3B 0.050(4) 0.045(4) 0.090(5) -0.002(4) 0.039(4) 0.010(3)
O4 0.028(2) 0.030(2) 0.048(2) -0.0023(18) 0.0019(17) -0.0047(17)
C4 0.028(3) 0.034(4) 0.035(3) 0.003(3) 0.002(2) 0.001(3)
N4 0.024(2) 0.025(3) 0.039(2) 0.000(2) 0.0036(19) -0.008(2)
C4A 0.026(3) 0.048(4) 0.063(4) -0.002(3) 0.010(3) -0.002(3)
C4B 0.035(4) 0.037(4) 0.092(5) 0.003(4) -0.010(3) -0.008(3)
O5 0.054(3) 0.030(2) 0.045(2) 0.0119(19) 0.0196(19) 0.008(2)
C5 0.037(3) 0.040(4) 0.031(3) -0.001(3) 0.006(3) 0.000(3)
N5 0.037(3) 0.028(3) 0.041(3) -0.002(2) 0.003(2) -0.006(2)
C5A 0.041(4) 0.037(4) 0.081(5) -0.001(3) 0.008(3) -0.008(3)
C5B 0.051(4) 0.027(3) 0.048(3) 0.004(3) 0.007(3) 0.000(3)
O6 0.037(2) 0.031(2) 0.055(2) 0.0024(19) 0.0259(19) -0.0030(18)
C6 0.062(5) 0.036(4) 0.091(5) -0.002(4) 0.036(4) 0.011(3)
N6 0.021(2) 0.052(3) 0.041(3) -0.005(2) 0.012(2) 0.002(2)
C6A 0.074(5) 0.056(5) 0.110(6) -0.015(4) 0.069(5) -0.020(4)
C6B 0.050(5) 0.155(9) 0.104(6) 0.045(6) 0.030(5) 0.018(5)
O7 0.045(2) 0.075(3) 0.026(2) -0.003(2) 0.0047(18) -0.019(2)
C7 0.030(3) 0.045(4) 0.041(4) -0.005(3) 0.011(3) -0.004(3)
N7 0.035(3) 0.030(3) 0.032(2) -0.004(2) 0.009(2) -0.001(2)
C7A 0.070(5) 0.040(4) 0.045(4) 0.002(3) 0.004(3) -0.009(3)
C7B 0.057(4) 0.049(4) 0.030(3) -0.008(3) 0.010(3) -0.001(3)
O8 0.074(3) 0.022(2) 0.052(2) -0.0068(19) 0.034(2) -0.009(2)
C8 0.076(5) 0.030(4) 0.051(4) 0.000(3) 0.031(3) -0.004(3)
N8 0.070(4) 0.022(3) 0.034(3) -0.008(2) 0.009(2) -0.002(2)
C8A 0.095(6) 0.035(4) 0.053(4) -0.016(3) 0.005(4) 0.008(4)
C8B 0.072(5) 0.053(5) 0.082(5) -0.019(4) 0.027(4) -0.027(4)
Cu1 0.0428(4) 0.0473(5) 0.0498(4) -0.0009(4) 0.0058(4) -0.0071(4)
Cu2 0.0398(4) 0.0360(4) 0.0420(4) 0.0023(3) 0.0158(3) 0.0018(3)
Cu3 0.0333(4) 0.0365(4) 0.0505(4) -0.0071(3) 0.0132(3) -0.0023(3)
Cu4 0.0490(5) 0.0365(5) 0.0466(4) -0.0020(3) 0.0128(3) -0.0020(3)
Cu5 0.0526(5) 0.0383(5) 0.0466(4) -0.0055(3) 0.0179(4) -0.0085(4)
Cu6 0.0412(4) 0.0400(5) 0.0474(4) 0.0003(3) 0.0150(3) 0.0026(3)
N91 0.046(3) 0.034(3) 0.056(3) 0.000(3) 0.021(3) 0.001(3)
C91 0.040(3) 0.028(3) 0.042(3) -0.001(3) 0.018(3) -0.004(3)
N92 0.061(4) 0.038(3) 0.060(3) -0.009(3) 0.006(3) 0.013(3)
C92 0.036(3) 0.034(4) 0.042(3) 0.005(3) 0.021(3) 0.000(3)
N93 0.043(3) 0.035(3) 0.046(3) 0.006(2) 0.014(2) 0.000(2)
C93 0.030(3) 0.031(3) 0.034(3) 0.004(2) 0.008(3) -0.001(3)
N94 0.053(4) 0.071(4) 0.055(3) -0.007(3) 0.028(3) 0.020(3)
C94 0.030(3) 0.020(3) 0.049(3) -0.004(3) 0.019(3) -0.008(2)
N95 0.046(3) 0.042(3) 0.048(3) 0.007(3) 0.018(2) -0.004(2)
C95 0.039(3) 0.027(3) 0.042(3) -0.001(3) 0.022(3) -0.004(3)
N96 0.055(4) 0.054(4) 0.068(4) -0.003(3) 0.016(3) -0.023(3)
C96 0.041(4) 0.032(4) 0.050(4) 0.000(3) 0.016(3) -0.003(3)
N97 0.065(4) 0.047(4) 0.049(3) 0.014(3) -0.001(3) -0.005(3)
C97 0.029(3) 0.026(3) 0.050(4) 0.001(3) 0.009(3) -0.006(3)
N98 0.064(4) 0.052(4) 0.057(3) -0.008(3) 0.030(3) 0.012(3)
C98 0.048(4) 0.035(4) 0.037(3) 0.000(3) 0.022(3) 0.010(3)
N99 0.045(3) 0.042(3) 0.072(4) -0.010(3) 0.013(3) -0.003(3)
C99 0.036(3) 0.029(3) 0.036(3) 0.002(3) 0.013(3) -0.001(3)
O' 0.045(3) 0.062(3) 0.081(3) 0.015(2) 0.004(2) -0.010(2)
C' 0.041(4) 0.041(4) 0.046(4) 0.007(3) 0.013(3) 0.002(3)
N' 0.047(3) 0.030(3) 0.045(3) 0.004(2) 0.008(2) 0.000(2)
C'A 0.064(5) 0.071(5) 0.083(5) 0.010(4) 0.002(4) -0.024(4)
C'B 0.083(5) 0.048(5) 0.072(5) 0.011(4) 0.017(4) 0.012(4)
O'' 0.047(3) 0.072(3) 0.077(3) -0.008(3) 0.035(2) 0.010(2)
C'' 0.053(4) 0.043(4) 0.050(4) -0.003(3) 0.008(3) 0.001(3)
N'' 0.048(3) 0.048(3) 0.060(3) -0.014(3) 0.026(3) -0.005(3)
C''A 0.079(6) 0.063(5) 0.118(6) -0.035(5) 0.043(5) -0.029(4)
C''B 0.069(5) 0.073(5) 0.093(5) -0.007(4) 0.054(4) 0.007(4)

loop_
_geom_bond_atom_site_label_1
_geom_bond_atom_site_label_2
_geom_bond_distance
_geom_bond_site_symmetry_2
_geom_bond_publ_flag
Gd1 O7 2.331(4) . ?
Gd1 O8 2.358(4) . ?
Gd1 O4 2.368(3) . ?
Gd1 O2 2.371(3) . ?
Gd1 O3 2.385(3) . ?
Gd1 O5 2.396(3) . ?
Gd1 O6 2.404(3) . ?
Gd1 O1 2.402(3) . ?
O1 C1 1.235(6) . ?
C1 N1 1.310(6) . ?
N1 C1B 1.442(6) . ?
N1 C1A 1.449(7) . ?
O2 C2 1.249(6) . ?
C2 N2 1.322(6) . ?
N2 C2B 1.456(6) . ?
N2 C2A 1.459(7) . ?
O3 C3 1.239(6) . ?
C3 N3 1.308(6) . ?
N3 C3B 1.446(7) . ?
N3 C3A 1.460(8) . ?
O4 C4 1.254(6) . ?
C4 N4 1.307(6) . ?
N4 C4A 1.448(7) . ?
N4 C4B 1.455(7) . ?
O5 C5 1.246(6) . ?
C5 N5 1.299(7) . ?
N5 C5A 1.449(7) . ?
N5 C5B 1.457(7) . ?
O6 C6 1.262(7) . ?
C6 N6 1.300(7) . ?
N6 C6B 1.396(9) . ?
N6 C6A 1.468(7) . ?
O7 C7 1.249(6) . ?
C7 N7 1.303(7) . ?
N7 C7A 1.458(7) . ?
N7 C7B 1.463(6) . ?
O8 C8 1.245(6) . ?
C8 N8 1.299(7) . ?
N8 C8B 1.449(8) . ?
N8 C8A 1.457(7) . ?
Cu1 C94 1.894(5) . ?
Cu1 C97 1.894(6) . ?
Cu1 N96 1.951(6) . ?
Cu2 C95 1.886(6) . ?
Cu2 N93 1.952(5) . ?
Cu2 N94 1.960(6) . ?
Cu3 C93 1.877(5) . ?
Cu3 N92 1.931(6) . ?
Cu3 N91 1.991(5) . ?
Cu4 C91 1.899(6) . ?
Cu4 N99 1.941(6) . ?
Cu4 N97 1.958(6) . ?
Cu5 C96 1.881(6) 1_565 ?
Cu5 C92 1.890(5) . ?
Cu5 N98 1.958(6) . ?
Cu6 C99 1.862(6) . ?
Cu6 C98 1.888(6) . ?
Cu6 N95 1.983(5) . ?
N91 C91 1.150(7) 1_655 ?
C91 N91 1.150(7) 1_455 ?
N92 C92 1.168(7) 2_745 ?
C92 N92 1.168(7) 2_755 ?
N93 C93 1.157(6) . ?
N94 C94 1.159(7) . ?
N95 C95 1.153(7) . ?
N96 C96 1.167(7) . ?
C96 Cu5 1.881(6) 1_545 ?
N97 C97 1.152(7) . ?
N98 C98 1.160(7) . ?
N99 C99 1.175(6) 3_676 ?
C99 N99 1.175(6) 3_676 ?
O' C' 1.207(7) . ?
C' N' 1.319(7) . ?
N' C'A 1.445(8) . ?
N' C'B 1.457(8) . ?
O'' C'' 1.216(7) . ?
C'' N'' 1.359(7) . ?
N'' C''B 1.426(7) . ?
N'' C''A 1.451(8) . ?
